data_7703347
loop_
_publ_author_name
'Zhang, Jian-Han'
'Wu, Qi'
'Lai, Wen-Zhong'

_publ_section_title
;
 A study of composition effects on the bandgaps in a series of new alkali
 metal aluminum/gallium iodates.
;
_journal_issue 7
_journal_name_full 'Dalton transactions (Cambridge, England : 2003)'
_journal_page_first 2337
_journal_page_last 2344
_journal_paper_doi 10.1039/d0dt00035c
_journal_volume 49
_journal_year 2020
_chemical_formula_moiety HRb2GaI6O18
_chemical_formula_sum 'Ga H I6 O18 Rb2'
_chemical_formula_weight 1291.07
_space_group_crystal_system triclinic
_space_group_IT_number 2
_space_group_name_Hall '-P 1'
_space_group_name_H-M_alt 'P -1'
_atom_sites_solution_hydrogens geom
_audit_creation_date 2019-12-30
_audit_creation_method
;
Olex2 1.2
(compiled 2018.05.29 svn.r3508 for OlexSys, GUI svn.r5506)
;
_audit_update_record
;
2020-01-05 deposited with the CCDC.	2020-01-22 downloaded from the CCDC.
;
_cell_angle_alpha 99.120(6)
_cell_angle_beta 96.854(6)
_cell_angle_gamma 97.319(5)
_cell_formula_units_Z 1
_cell_length_a 7.6423(5)
_cell_length_b 7.6595(4)
_cell_length_c 7.6941(6)
_cell_measurement_reflns_used 2977
_cell_measurement_temperature 293(2)
_cell_measurement_theta_max 30.2520
_cell_measurement_theta_min 2.6810
_cell_volume 436.57(5)
_computing_cell_refinement 'CrysAlisPro 1.171.39.46e (Rigaku OD, 2018)'
_computing_data_collection 'CrysAlisPro 1.171.39.46e (Rigaku OD, 2018)'
_computing_data_reduction 'CrysAlisPro 1.171.39.46e (Rigaku OD, 2018)'
_computing_molecular_graphics 'Olex2 (Dolomanov et al., 2009)'
_computing_publication_material 'Olex2 (Dolomanov et al., 2009)'
_computing_structure_refinement 'ShelXL (Sheldrick, 2015)'
_computing_structure_solution 'SHELXS-97 (Sheldrick, 2008)'
_diffrn_ambient_temperature 293(2)
_diffrn_detector 'CCD plate'
_diffrn_measured_fraction_theta_full 0.988
_diffrn_measured_fraction_theta_max 0.987
_diffrn_measurement_details
;
List of Runs (angles in degrees, time in seconds):

  # Type    Start    End  Width  t~exp~   \w     \q     \k     \f   Frames
#--------------------------------------------------------------------------
  1  \w     -7.00 110.00   0.50   44.83    --   20.00  54.00-180.00  234
  2  \w    -74.00  56.00   0.50   44.83    --   20.00  54.00 -90.00  260
  3  \w     64.00 105.00   0.50   44.83    --   20.00  54.00 -90.00   82
  4  \w    -64.00 -38.00   0.50   44.83    --   20.00  54.00  60.00   52
  5  \w     -4.00  31.00   0.50   44.83    --   20.00  54.00  60.00   70
  6  \w    -74.00 -18.00   0.50   44.83    --   20.00  54.00   0.00  112
  7  \w     49.00  96.00   0.50   44.83    --   20.00  54.00   0.00   94
  8  \w    -66.00  55.00   0.50   44.83    --   20.00  54.00 150.00  242
  9  \w    -60.00 -34.00   0.50   44.83    --   20.00  54.00  90.00   52
 10  \w     81.00 106.00   0.50   44.83    --   20.00  54.00  90.00   50
 11  \w    -74.00 -47.00   0.50   44.83    --   20.00  54.00-120.00   54
 12  \w     28.00  53.00   0.50   44.83    --   20.00  54.00 120.00   50
 13  \w     81.00 106.00   0.50   44.83    --   20.00  54.00 120.00   50
 14  \w    -48.00 -23.00   0.50   44.83    --   20.00  54.00-180.00   50
;
_diffrn_measurement_device 'two-circle diffractometer'
_diffrn_measurement_device_type 'XtaLAB Mini II'
_diffrn_measurement_method '\w scans'
_diffrn_orient_matrix_type 'CrysAlisPro convention (1999,Acta A55,543-557)'
_diffrn_orient_matrix_UB_11 0.0433173000
_diffrn_orient_matrix_UB_12 0.0869348000
_diffrn_orient_matrix_UB_13 -0.0026360000
_diffrn_orient_matrix_UB_21 0.0785303000
_diffrn_orient_matrix_UB_22 -0.0182428000
_diffrn_orient_matrix_UB_23 0.0484408000
_diffrn_orient_matrix_UB_31 0.0299057000
_diffrn_orient_matrix_UB_32 -0.0332645000
_diffrn_orient_matrix_UB_33 -0.0808993000
_diffrn_radiation_monochromator graphite
_diffrn_radiation_probe x-ray
_diffrn_radiation_type MoK\a
_diffrn_radiation_wavelength 0.71073
_diffrn_reflns_av_R_equivalents 0.0382
_diffrn_reflns_av_unetI/netI 0.0418
_diffrn_reflns_Laue_measured_fraction_full 0.988
_diffrn_reflns_Laue_measured_fraction_max 0.987
_diffrn_reflns_limit_h_max 9
_diffrn_reflns_limit_h_min -9
_diffrn_reflns_limit_k_max 9
_diffrn_reflns_limit_k_min -9
_diffrn_reflns_limit_l_max 9
_diffrn_reflns_limit_l_min -9
_diffrn_reflns_number 4604
_diffrn_reflns_point_group_measured_fraction_full 0.988
_diffrn_reflns_point_group_measured_fraction_max 0.987
_diffrn_reflns_theta_full 25.242
_diffrn_reflns_theta_max 26.363
_diffrn_reflns_theta_min 2.709
_diffrn_source 'fine-focus sealed X-ray tube'
_diffrn_source_type 'Rigaku (Mo) X-ray Source'
_exptl_absorpt_coefficient_mu 17.813
_exptl_absorpt_correction_T_max 1.00000
_exptl_absorpt_correction_T_min 0.53495
_exptl_absorpt_correction_type multi-scan
_exptl_absorpt_process_details
;
CrysAlisPro 1.171.39.46e (Rigaku Oxford Diffraction, 2018)
Empirical absorption correction using spherical harmonics,
 implemented in SCALE3 ABSPACK scaling algorithm.
;
_exptl_crystal_density_diffrn 4.911
_exptl_crystal_density_method 'not measured'
_exptl_crystal_description Block
_exptl_crystal_F_000 568.0
_refine_diff_density_max 6.646
_refine_diff_density_min -2.456
_refine_diff_density_rms 0.569
_refine_ls_extinction_method none
_refine_ls_goodness_of_fit_ref 1.102
_refine_ls_hydrogen_treatment constr
_refine_ls_matrix_type full
_refine_ls_number_parameters 114
_refine_ls_number_reflns 1768
_refine_ls_number_restraints 0
_refine_ls_restrained_S_all 1.102
_refine_ls_R_factor_all 0.0713
_refine_ls_R_factor_gt 0.0642
_refine_ls_shift/su_max 0.000
_refine_ls_shift/su_mean 0.000
_refine_ls_structure_factor_coef Fsqd
_refine_ls_weighting_details 'w=1/[\s^2^(Fo^2^)+(0.0917P)^2^+27.2609P] where P=(Fo^2^+2Fc^2^)/3'
_refine_ls_weighting_scheme calc
_refine_ls_wR_factor_gt 0.1702
_refine_ls_wR_factor_ref 0.1744
_reflns_Friedel_coverage 0.000
_reflns_number_gt 1558
_reflns_number_total 1792
_reflns_threshold_expression 'I > 2\s(I)'
_cod_data_source_file d0dt00035c2.cif
_cod_data_source_block Rb2Ga(IO3)4(H0.5IO3)2
_cod_depositor_comments 'Adding full bibliography for 7703346--7703349.cif.'
_cod_original_formula_sum HRb2GaI6O18
_cod_database_code 7703347
_shelx_shelxl_version_number 2017/1
_chemical_oxdiff_formula KGaIO
_shelx_space_group_comment
;
The symmetry employed for this shelxl refinement is uniquely defined
by the following loop, which should always be used as a source of
symmetry information in preference to the above space-group names.
They are only intended as comments.
;
_reflns_odcompleteness_completeness 99.22
_reflns_odcompleteness_iscentric 1
_reflns_odcompleteness_theta 26.32
_olex2_refinement_description
;
1. Fixed Uiso
 At 1.5 times of:
  All O(H) groups
2. Others
 Fixed Sof: H9(0.5)
3.a Tetrahedral OH refined with riding coordinates:
 O9(H9)
;
_olex2_submission_special_instructions 'No special instructions were received'
_oxdiff_exptl_absorpt_empirical_details
;
Empirical correction (ABSPACK) includes:
- Absorption correction using spherical harmonics
- Frame scaling
;
_oxdiff_exptl_absorpt_empirical_full_max 1.606
_oxdiff_exptl_absorpt_empirical_full_min 0.735

loop_
_space_group_symop_operation_xyz
'x, y, z'
'-x, -y, -z'

loop_
_atom_site_label
_atom_site_type_symbol
_atom_site_fract_x
_atom_site_fract_y
_atom_site_fract_z
_atom_site_U_iso_or_equiv
_atom_site_adp_type
_atom_site_occupancy
_atom_site_site_symmetry_order
_atom_site_calc_flag
_atom_site_refinement_flags_posn
_atom_site_refinement_flags_adp
_atom_site_refinement_flags_occupancy
Rb1 Rb 0.8371(2) 0.8238(2) 0.3435(2) 0.0216(4) Uani 1 1 d . . .
Ga1 Ga 0.500000 0.500000 1.000000 0.0111(5) Uani 1 2 d S T P
I1 I 0.33679(13) 0.70796(14) 0.64399(13) 0.0120(3) Uani 1 1 d . . .
I2 I 0.69207(13) 0.14776(14) 0.83098(13) 0.0117(3) Uani 1 1 d . . .
I3 I 0.86675(14) 0.66027(14) 0.81254(14) 0.0142(3) Uani 1 1 d . . .
O1 O 0.3290(15) 0.5676(16) 0.8157(16) 0.016(2) Uani 1 1 d . . .
O2 O 0.3879(18) 0.9216(17) 0.7938(16) 0.020(3) Uani 1 1 d . . .
O3 O 0.0964(16) 0.6875(19) 0.5891(19) 0.024(3) Uani 1 1 d . . .
O4 O 0.5438(17) 0.3159(17) 0.8139(16) 0.018(3) Uani 1 1 d . . .
O5 O 0.6901(17) 0.0767(16) 0.5967(17) 0.019(3) Uiso 1 1 d . . .
O6 O 0.9008(17) 0.2994(18) 0.886(2) 0.025(3) Uani 1 1 d . . .
O7 O 0.7019(16) 0.6723(18) 0.9665(16) 0.019(3) Uani 1 1 d . . .
O8 O 0.7155(17) 0.6328(17) 0.6117(17) 0.020(3) Uiso 1 1 d . . .
O9 O 0.9271(19) 0.9087(17) 0.8418(18) 0.025(3) Uani 1 1 d . . .
H9 H 0.970820 0.948527 0.945321 0.037 Uiso 0.5 1 calc R . .

loop_
_atom_site_aniso_label
_atom_site_aniso_U_11
_atom_site_aniso_U_22
_atom_site_aniso_U_33
_atom_site_aniso_U_23
_atom_site_aniso_U_13
_atom_site_aniso_U_12
Rb1 0.0176(9) 0.0266(9) 0.0186(9) 0.0017(7) -0.0009(7) 0.0015(7)
Ga1 0.0082(12) 0.0147(12) 0.0096(12) 0.0023(9) 0.0000(9) -0.0002(9)
I1 0.0088(5) 0.0170(5) 0.0092(5) 0.0020(4) -0.0012(4) 0.0004(4)
I2 0.0095(5) 0.0161(5) 0.0078(5) 0.0004(4) -0.0002(4) -0.0005(4)
I3 0.0105(6) 0.0199(6) 0.0102(6) 0.0024(4) -0.0005(4) -0.0035(4)
O1 0.005(5) 0.022(6) 0.020(6) 0.008(5) -0.005(5) -0.002(5)
O2 0.024(7) 0.026(7) 0.006(6) 0.001(5) -0.005(5) 0.001(5)
O3 0.006(6) 0.037(8) 0.030(8) 0.014(6) 0.003(5) 0.001(5)
O4 0.021(7) 0.023(6) 0.010(6) -0.004(5) 0.000(5) 0.013(5)
O6 0.010(6) 0.024(7) 0.037(8) -0.001(6) 0.002(5) -0.006(5)
O7 0.012(6) 0.032(7) 0.010(6) -0.002(5) 0.003(5) 0.000(5)
O9 0.027(7) 0.021(7) 0.024(7) 0.001(5) 0.002(6) 0.006(6)

loop_
_atom_type_symbol
_atom_type_description
_atom_type_scat_dispersion_real
_atom_type_scat_dispersion_imag
_atom_type_scat_source
O O 0.0106 0.0060 'International Tables Vol C Tables 4.2.6.8 and 6.1.1.4'
K K 0.2009 0.2494 'International Tables Vol C Tables 4.2.6.8 and 6.1.1.4'
Ga Ga 0.2307 1.6083 'International Tables Vol C Tables 4.2.6.8 and 6.1.1.4'
I I -0.4742 1.8119 'International Tables Vol C Tables 4.2.6.8 and 6.1.1.4'
Rb Rb -0.9393 2.9676 'International Tables Vol C Tables 4.2.6.8 and 6.1.1.4'
H H 0.0000 0.0000 'International Tables Vol C Tables 4.2.6.8 and 6.1.1.4'

loop_
_geom_angle_atom_site_label_1
_geom_angle_atom_site_label_2
_geom_angle_atom_site_label_3
_geom_angle
_geom_angle_site_symmetry_1
_geom_angle_site_symmetry_3
Rb1 Rb1 Ga1 174.65(8) 2_776 1_554
O1 Rb1 Rb1 153.7(2) 2_666 2_776
O1 Rb1 Ga1 31.4(2) 2_666 1_554
O1 Rb1 O5 116.8(3) 2_666 2_766
O1 Rb1 O9 126.9(3) 2_666 2_776
O2 Rb1 Rb1 95.5(3) 2_676 2_776
O2 Rb1 Ga1 79.8(2) 2_676 1_554
O2 Rb1 O1 110.5(3) 2_676 2_666
O2 Rb1 O4 61.7(3) 2_676 2_666
O2 Rb1 O5 120.6(3) 2_676 2_766
O2 Rb1 O9 70.8(3) 2_676 2_776
O3 Rb1 Rb1 64.7(3) 1_655 2_776
O3 Rb1 Ga1 120.4(3) 1_655 1_554
O3 Rb1 O1 89.0(4) 1_655 2_666
O3 Rb1 O2 158.5(4) 1_655 2_676
O3 Rb1 O4 132.1(4) 1_655 2_666
O3 Rb1 O5 52.4(3) 1_655 2_766
O3 Rb1 O9 105.1(4) 1_655 2_776
O4 Rb1 Rb1 148.2(2) 2_666 2_776
O4 Rb1 Ga1 30.3(2) 2_666 1_554
O4 Rb1 O1 52.2(3) 2_666 2_666
O4 Rb1 O5 162.8(3) 2_666 2_766
O4 Rb1 O9 120.1(4) 2_666 2_776
O5 Rb1 Rb1 47.5(2) 2_766 2_776
O5 Rb1 Rb1 62.7(3) 1_565 2_776
O5 Rb1 Ga1 116.3(3) 1_565 1_554
O5 Rb1 Ga1 133.2(2) 2_766 1_554
O5 Rb1 O1 126.7(3) 1_565 2_666
O5 Rb1 O2 60.5(3) 1_565 2_676
O5 Rb1 O3 101.0(4) 1_565 1_655
O5 Rb1 O4 86.0(3) 1_565 2_666
O5 Rb1 O5 110.2(3) 1_565 2_766
O5 Rb1 O6 156.3(4) 1_565 2_766
O5 Rb1 O9 101.0(3) 1_565 2_776
O6 Rb1 Rb1 95.8(3) 2_766 2_776
O6 Rb1 Ga1 84.1(3) 2_766 1_554
O6 Rb1 O1 77.0(3) 2_766 2_666
O6 Rb1 O2 115.7(4) 2_766 2_676
O6 Rb1 O3 76.4(4) 2_766 1_655
O6 Rb1 O4 113.6(3) 2_766 2_666
O6 Rb1 O5 49.3(3) 2_766 2_766
O6 Rb1 O9 58.2(4) 2_766 2_776
O7 Rb1 Rb1 145.4(3) 1_554 2_776
O7 Rb1 Ga1 30.8(2) 1_554 1_554
O7 Rb1 O1 52.6(3) 1_554 2_666
O7 Rb1 O2 73.2(3) 1_554 2_676
O7 Rb1 O3 127.7(4) 1_554 1_655
O7 Rb1 O4 53.3(3) 1_554 2_666
O7 Rb1 O5 109.9(3) 1_554 2_766
O7 Rb1 O5 129.5(4) 1_554 1_565
O7 Rb1 O6 62.7(4) 1_554 2_766
O7 Rb1 O9 80.4(3) 1_554 2_776
O8 Rb1 Rb1 96.2(3) . 2_776
O8 Rb1 Ga1 88.3(3) . 1_554
O8 Rb1 O1 68.2(3) . 2_666
O8 Rb1 O2 118.3(4) . 2_676
O8 Rb1 O3 59.7(4) . 1_655
O8 Rb1 O4 78.3(4) . 2_666
O8 Rb1 O5 72.5(3) . 1_565
O8 Rb1 O5 111.4(3) . 2_766
O8 Rb1 O6 122.9(4) . 2_766
O8 Rb1 O7 118.1(4) . 1_554
O8 Rb1 O9 160.5(4) . 2_776
O9 Rb1 Rb1 64.9(3) 2_776 2_776
O9 Rb1 Ga1 110.8(3) 2_776 1_554
O9 Rb1 O5 52.7(3) 2_776 2_766
Rb1 Ga1 Rb1 180.0 1_556 2_666
O1 Ga1 Rb1 54.4(4) 2_667 1_556
O1 Ga1 Rb1 54.4(4) . 2_666
O1 Ga1 Rb1 125.6(4) 2_667 2_666
O1 Ga1 Rb1 125.6(4) . 1_556
O1 Ga1 O1 180.0(6) . 2_667
O4 Ga1 Rb1 51.6(4) 2_667 1_556
O4 Ga1 Rb1 51.6(4) . 2_666
O4 Ga1 Rb1 128.4(4) . 1_556
O4 Ga1 Rb1 128.4(4) 2_667 2_666
O4 Ga1 O1 93.6(5) . 2_667
O4 Ga1 O1 86.4(5) 2_667 2_667
O4 Ga1 O1 86.4(5) . .
O4 Ga1 O1 93.6(5) 2_667 .
O4 Ga1 O4 180.0 2_667 .
O4 Ga1 O7 86.4(5) . 2_667
O4 Ga1 O7 86.4(5) 2_667 .
O4 Ga1 O7 93.6(5) 2_667 2_667
O4 Ga1 O7 93.6(5) . .
O7 Ga1 Rb1 129.8(4) 2_667 1_556
O7 Ga1 Rb1 50.2(4) . 1_556
O7 Ga1 Rb1 129.8(4) . 2_666
O7 Ga1 Rb1 50.2(4) 2_667 2_666
O7 Ga1 O1 85.4(5) . 2_667
O7 Ga1 O1 94.6(5) 2_667 2_667
O7 Ga1 O1 85.4(5) 2_667 .
O7 Ga1 O1 94.6(5) . .
O7 Ga1 O7 180.0 2_667 .
Rb1 I1 Rb1 141.54(5) 2_676 2_666
O1 I1 Rb1 44.0(4) . 2_666
O1 I1 Rb1 126.5(4) . 2_676
O2 I1 Rb1 45.4(4) . 2_676
O2 I1 Rb1 139.3(4) . 2_666
O2 I1 O1 96.8(5) . .
O3 I1 Rb1 66.7(4) . 2_676
O3 I1 Rb1 76.6(4) . 2_666
O3 I1 O1 94.9(5) . .
O3 I1 O2 101.5(6) . .
Rb1 I2 Rb1 140.08(5) 2_766 2_666
O4 I2 Rb1 123.5(4) . 2_766
O4 I2 Rb1 40.6(4) . 2_666
O5 I2 Rb1 63.3(4) . 2_766
O5 I2 Rb1 81.1(4) . 2_666
O5 I2 O4 97.2(5) . .
O5 I2 O6 100.4(6) . .
O6 I2 Rb1 44.3(4) . 2_766
O6 I2 Rb1 137.2(4) . 2_666
O6 I2 O4 97.6(6) . .
Rb1 I3 Rb1 142.93(6) . 1_556
O7 I3 Rb1 126.7(4) . .
O7 I3 Rb1 39.8(4) . 1_556
O7 I3 O9 93.9(6) . .
O8 I3 Rb1 40.7(4) . .
O8 I3 Rb1 134.7(4) . 1_556
O8 I3 O7 97.4(6) . .
O8 I3 O9 96.9(6) . .
O9 I3 Rb1 68.9(4) . .
O9 I3 Rb1 77.4(4) . 1_556
Ga1 O1 Rb1 94.2(4) . 2_666
I1 O1 Rb1 111.7(5) . 2_666
I1 O1 Ga1 137.4(6) . .
I1 O2 Rb1 109.0(5) . 2_676
I1 O3 Rb1 137.6(6) . 1_455
Ga1 O4 Rb1 98.2(5) . 2_666
I2 O4 Rb1 116.1(6) . 2_666
I2 O4 Ga1 128.2(7) . .
Rb1 O5 Rb1 69.8(3) 1_545 2_766
I2 O5 Rb1 89.9(5) . 2_766
I2 O5 Rb1 141.4(6) . 1_545
I2 O6 Rb1 110.4(6) . 2_766
Ga1 O7 Rb1 99.1(5) . 1_556
I3 O7 Rb1 116.9(5) . 1_556
I3 O7 Ga1 132.5(7) . .
I3 O8 Rb1 115.6(6) . .
I3 O9 Rb1 135.6(6) . 2_776

loop_
_geom_bond_atom_site_label_1
_geom_bond_atom_site_label_2
_geom_bond_distance
_geom_bond_site_symmetry_2
Rb1 Rb1 3.753(4) 2_776
Rb1 Ga1 3.8001(18) 1_554
Rb1 O1 3.097(12) 2_666
Rb1 O2 2.992(13) 2_676
Rb1 O3 2.974(13) 1_655
Rb1 O4 3.007(13) 2_666
Rb1 O5 2.948(13) 1_565
Rb1 O5 3.555(13) 2_766
Rb1 O6 2.967(14) 2_766
Rb1 O7 2.956(12) 1_554
Rb1 O8 2.887(13) .
Rb1 O9 3.174(14) 2_776
Ga1 O1 1.988(11) 2_667
Ga1 O1 1.988(11) .
Ga1 O4 1.936(11) 2_667
Ga1 O4 1.936(11) .
Ga1 O7 1.968(13) 2_667
Ga1 O7 1.968(13) .
I1 O1 1.832(12) .
I1 O2 1.814(13) .
I1 O3 1.816(12) .
I2 O4 1.830(12) .
I2 O5 1.796(13) .
I2 O6 1.812(13) .
I3 O7 1.830(12) .
I3 O8 1.782(13) .
I3 O9 1.871(13) .
